data_7200843
loop_
_publ_author_name
'Olejniczak, Anna'
'Katrusiak, Andrzej'
'Vij, Ashwani'

_publ_section_title
;
 Halogen&#x22EF;oxygen aggregation and disorder modes in pressure
 frozen XCF2CF2X&#x2009;:&#x2009;1,4-dioxane (X = Br,I) complexes
;
_journal_issue 7
_journal_name_full CrystEngComm
_journal_page_first 1240
_journal_paper_doi 10.1039/b822832a
_journal_volume 11
_journal_year 2009
_chemical_formula_moiety 'C6 H8 F4 I2 O2'
_chemical_formula_sum 'C6 H8 F4 I2 O2'
_chemical_formula_weight 441.92
_chemical_name_common 1,2-diiodo-1,1,2,2-tetrafluoroethane:1,4-dioxane
_chemical_name_systematic
;
1,2-diiodo-1,1,2,2-tetrafluoroethane:1,4-dioxane
;
_space_group_IT_number 148
_symmetry_cell_setting trigonal
_symmetry_space_group_name_Hall '-R 3'
_symmetry_space_group_name_H-M 'R -3 :H'
_atom_sites_solution_hydrogens geom
_atom_sites_solution_primary direct
_atom_sites_solution_secondary difmap
_audit_creation_method SHELXL-97
_cell_angle_alpha 90.00
_cell_angle_beta 90.00
_cell_angle_gamma 120.00
_cell_formula_units_Z 3
_cell_length_a 8.8380(10)
_cell_length_b 8.8380(10)
_cell_length_c 13.532(3)
_cell_measurement_pressure 300000
_cell_measurement_reflns_used 237
_cell_measurement_temperature 296(2)
_cell_measurement_theta_max 29.53
_cell_measurement_theta_min 3.06
_cell_volume 915.4(3)
_computing_cell_refinement 'CrysAlis (Oxford Diffraction, 2002)'
_computing_data_collection 'CrysAlis (Oxford Diffraction, 2002)'
_computing_data_reduction 'CrysAlis (Oxford Diffraction, 2002)'
_computing_molecular_graphics
;X-Seed (Barbour, 2001)
and POV-Ray (Persistence of Vision, 2004)
;
_computing_publication_material 'SHELXL-97 (Sheldrick, 1997)'
_computing_structure_refinement 'SHELXL-97 (Sheldrick, 1997)'
_computing_structure_solution 'SHELXS-97 (Sheldrick, 1997)'
_diffrn_ambient_temperature 296(2)
_diffrn_detector_area_resol_mean 16.4
_diffrn_measured_fraction_theta_full 0.407
_diffrn_measured_fraction_theta_max 0.407
_diffrn_measurement_device_type 'Kuma KM4CCD \k geometry'
_diffrn_measurement_method
;HP omega scans - for more details see:
A. Budzianowski, A. Katrusiak in High-Pressure Crystallography
(Eds.: A. Katrusiak, P. F. McMillan),
Dordrecht: Kluwer Acad. Publ., 2004 pp.157-168
;
_diffrn_radiation_monochromator graphite
_diffrn_radiation_source 'fine-focus sealed tube'
_diffrn_radiation_type MoK\a
_diffrn_radiation_wavelength 0.71073
_diffrn_reflns_av_R_equivalents 0.1380
_diffrn_reflns_av_sigmaI/netI 0.0556
_diffrn_reflns_limit_h_max 12
_diffrn_reflns_limit_h_min -11
_diffrn_reflns_limit_k_max 11
_diffrn_reflns_limit_k_min -11
_diffrn_reflns_limit_l_max 8
_diffrn_reflns_limit_l_min -8
_diffrn_reflns_number 1688
_diffrn_reflns_theta_full 29.53
_diffrn_reflns_theta_max 29.53
_diffrn_reflns_theta_min 3.06
_exptl_absorpt_coefficient_mu 5.180
_exptl_absorpt_correction_T_max 0.62
_exptl_absorpt_correction_T_min 0.43
_exptl_absorpt_correction_type integration
_exptl_absorpt_process_details
;
Katrusiak, A. (2003). REDSHADE - Program for correcting
reflections intensities for DAC absorption, gasket shadowing
and sample crystal absorption. Adam Mickiewicz University, Pozna\'n.
Katrusiak, A. (2004). Z. Kristallogr. 219, 461-467
;
_exptl_crystal_colour colourless
_exptl_crystal_density_diffrn 2.405
_exptl_crystal_density_method 'not measured'
_exptl_crystal_description plate
_exptl_crystal_F_000 606
_exptl_crystal_size_max 0.43
_exptl_crystal_size_mid 0.43
_exptl_crystal_size_min 0.09
_refine_diff_density_max 0.380
_refine_diff_density_min -1.017
_refine_diff_density_rms 0.135
_refine_ls_extinction_coef 0.18(8)
_refine_ls_extinction_expression Fc^*^=kFc[1+0.001xFc^2^\l^3^/sin(2\q)]^-1/4^
_refine_ls_extinction_method SHELXL
_refine_ls_goodness_of_fit_ref 1.440
_refine_ls_hydrogen_treatment constr
_refine_ls_matrix_type full
_refine_ls_number_parameters 39
_refine_ls_number_reflns 237
_refine_ls_number_restraints 0
_refine_ls_restrained_S_all 1.440
_refine_ls_R_factor_all 0.1451
_refine_ls_R_factor_gt 0.1335
_refine_ls_shift/su_max 0.000
_refine_ls_shift/su_mean 0.000
_refine_ls_structure_factor_coef Fsqd
_refine_ls_weighting_details 'calc w=1/[\s^2^(Fo^2^)+(0.2000P)^2^+0.0000P] where P=(Fo^2^+2Fc^2^)/3'
_refine_ls_weighting_scheme calc
_refine_ls_wR_factor_gt 0.3502
_refine_ls_wR_factor_ref 0.3668
_reflns_number_gt 197
_reflns_number_total 237
_reflns_threshold_expression >2sigma(I)
_cod_data_source_file b822832a.txt
_cod_data_source_block ICF2CF2I_C4H8O2
_cod_depositor_comments
;
The following automatic conversions were performed:
'_symmetry_cell_setting' value 'Trigonal' changed to 'trigonal' according
to '/home/saulius/struct/CIF-dictionaries/cif_core.dic' dictionary named
'cif_core.dic' version 2.4.1 from 2010-06-29.

Automatic conversion script
Id: cif_fix_enum 1527 2010-12-29 10:47:43Z saulius 
;
_cod_original_sg_symbol_H-M 'R -3'
_cod_database_code 7200843

loop_
_symmetry_equiv_pos_as_xyz
'x, y, z'
'-y, x-y, z'
'-x+y, -x, z'
'x+2/3, y+1/3, z+1/3'
'-y+2/3, x-y+1/3, z+1/3'
'-x+y+2/3, -x+1/3, z+1/3'
'x+1/3, y+2/3, z+2/3'
'-y+1/3, x-y+2/3, z+2/3'
'-x+y+1/3, -x+2/3, z+2/3'
'-x, -y, -z'
'y, -x+y, -z'
'x-y, x, -z'
'-x+2/3, -y+1/3, -z+1/3'
'y+2/3, -x+y+1/3, -z+1/3'
'x-y+2/3, x+1/3, -z+1/3'
'-x+1/3, -y+2/3, -z+2/3'
'y+1/3, -x+y+2/3, -z+2/3'
'x-y+1/3, x+2/3, -z+2/3'

loop_
_atom_site_label
_atom_site_type_symbol
_atom_site_fract_x
_atom_site_fract_y
_atom_site_fract_z
_atom_site_U_iso_or_equiv
_atom_site_adp_type
_atom_site_occupancy
_atom_site_symmetry_multiplicity
_atom_site_calc_flag
_atom_site_refinement_flags
_atom_site_disorder_assembly
_atom_site_disorder_group
O1 O 1.0000 1.0000 0.076(3) 0.146(19) Uani 1 3 d S . .
C2 C 0.896(3) 1.066(3) 0.023(3) 0.127(19) Uani 0.67 1 d P . .
H1 H 0.8116 1.0794 0.0632 0.153 Uiso 0.33 1 d P . .
H2 H 0.9613 1.1654 -0.0203 0.153 Uiso 0.33 1 d P . .
H3 H 0.8031 0.9818 -0.0196 0.153 Uiso 0.33 1 d P . .
H4 H 0.8560 1.1309 0.0633 0.153 Uiso 0.33 1 d P . .
F2 F 0.928(7) 0.783(4) 0.506(3) 0.101(14) Uani 0.33 1 d P . .
I1 I 1.0000 1.0000 0.6891(6) 0.202(7) Uani 1 3 d S . .
C1 C 0.9399(13) 0.9374(12) 0.5402(17) 0.018(3) Uiso 0.33 1 d P . .
F1 F 0.818(5) 0.778(3) 0.504(2) 0.092(13) Uani 0.33 1 d P . .

loop_
_atom_site_aniso_label
_atom_site_aniso_U_11
_atom_site_aniso_U_22
_atom_site_aniso_U_33
_atom_site_aniso_U_23
_atom_site_aniso_U_13
_atom_site_aniso_U_12
O1 0.126(7) 0.126(7) 0.18(6) 0.000 0.000 0.063(4)
C2 0.144(19) 0.115(11) 0.10(6) 0.016(14) -0.046(16) 0.050(10)
F2 0.124(16) 0.15(2) 0.01(5) -0.002(15) -0.002(14) 0.057(15)
I1 0.217(6) 0.217(6) 0.173(19) 0.000 0.000 0.109(3)
F1 0.111(17) 0.110(14) 0.01(4) -0.008(11) -0.009(11) 0.025(12)

loop_
_atom_type_symbol
_atom_type_description
_atom_type_scat_dispersion_real
_atom_type_scat_dispersion_imag
_atom_type_scat_source
C C 0.0033 0.0016 'International Tables Vol C Tables 4.2.6.8 and 6.1.1.4'
H H 0.0000 0.0000 'International Tables Vol C Tables 4.2.6.8 and 6.1.1.4'
O O 0.0106 0.0060 'International Tables Vol C Tables 4.2.6.8 and 6.1.1.4'
F F 0.0171 0.0103 'International Tables Vol C Tables 4.2.6.8 and 6.1.1.4'
I I -0.4742 1.8119 'International Tables Vol C Tables 4.2.6.8 and 6.1.1.4'

loop_
_geom_angle_atom_site_label_1
_geom_angle_atom_site_label_2
_geom_angle_atom_site_label_3
_geom_angle
_geom_angle_site_symmetry_1
_geom_angle_site_symmetry_3
_geom_angle_publ_flag
C2 O1 C2 99(3) 2_765 3_675 ?
C2 O1 C2 99(3) 2_765 . ?
C2 O1 C2 99(3) 3_675 . ?
C2 O1 C2 49.4(13) 2_765 12_655 ?
C2 O1 C2 106(3) 3_675 12_655 ?
C2 O1 C2 49.4(13) . 12_655 ?
C2 O1 C2 106(3) 2_765 11_565 ?
C2 O1 C2 49.4(13) 3_675 11_565 ?
C2 O1 C2 49.4(13) . 11_565 ?
C2 O1 C2 74.6(19) 12_655 11_565 ?
C2 O1 C2 49.4(13) 2_765 10_775 ?
C2 O1 C2 49.4(13) 3_675 10_775 ?
C2 O1 C2 106(3) . 10_775 ?
C2 O1 C2 74.6(19) 12_655 10_775 ?
C2 O1 C2 74.6(19) 11_565 10_775 ?
C2 C2 C2 103(3) 12_655 11_565 ?
C2 C2 O1 79.0(13) 12_655 . ?
C2 C2 O1 79.0(13) 11_565 . ?
C2 C2 O1 51.6(18) 12_655 10_775 ?
C2 C2 O1 51.6(18) 11_565 10_775 ?
O1 C2 O1 74(3) . 10_775 ?
C2 C2 H1 115.2 12_655 . ?
C2 C2 H1 140.6 11_565 . ?
O1 C2 H1 115.4 . . ?
O1 C2 H1 163.5 10_775 . ?
C2 C2 H2 115.6 12_655 . ?
C2 C2 H2 37.8 11_565 . ?
O1 C2 H2 116.1 . . ?
O1 C2 H2 71.9 10_775 . ?
H1 C2 H2 111.9 . . ?
C2 C2 H3 37.5 12_655 . ?
C2 C2 H3 116.4 11_565 . ?
O1 C2 H3 115.6 . . ?
O1 C2 H3 72.3 10_775 . ?
H1 C2 H3 91.2 . . ?
H2 C2 H3 103.4 . . ?
C2 C2 H4 140.3 12_655 . ?
C2 C2 H4 115.5 11_565 . ?
O1 C2 H4 115.4 . . ?
O1 C2 H4 163.7 10_775 . ?
H1 C2 H4 25.2 . . ?
H2 C2 H4 91.9 . . ?
H3 C2 H4 111.5 . . ?
F1 F2 F1 161(4) 12_656 . ?
F1 F2 C1 72(2) 12_656 12_656 ?
F1 F2 C1 90(3) . 12_656 ?
F1 F2 C1 101(3) 12_656 . ?
F1 F2 C1 68(2) . . ?
C1 F2 C1 53(2) 12_656 . ?
F1 F2 F2 141(3) 12_656 11_566 ?
F1 F2 F2 22(2) . 11_566 ?
C1 F2 F2 69.0(12) 12_656 11_566 ?
C1 F2 F2 50.8(10) . 11_566 ?
F1 F2 F2 24(2) 12_656 12_656 ?
F1 F2 F2 141(2) . 12_656 ?
C1 F2 F2 52.7(14) 12_656 12_656 ?
C1 F2 F2 78.0(10) . 12_656 ?
F2 F2 F2 119.0(10) 11_566 12_656 ?
F1 F2 C1 69(2) 12_656 2_765 ?
F1 F2 C1 100(3) . 2_765 ?
C1 F2 C1 44(2) 12_656 2_765 ?
C1 F2 C1 32.3(11) . 2_765 ?
F2 F2 C1 80.5(8) 11_566 2_765 ?
F2 F2 C1 46.2(9) 12_656 2_765 ?
C1 I1 C1 26.0(5) 3_675 . ?
C1 I1 C1 26.0(5) 3_675 2_765 ?
C1 I1 C1 26.0(5) . 2_765 ?
C1 C1 C1 60.000(18) 3_675 2_765 ?
C1 C1 C1 67.3(10) 3_675 11_566 ?
C1 C1 C1 90.000(9) 2_765 11_566 ?
C1 C1 C1 90.000(11) 3_675 12_656 ?
C1 C1 C1 67.3(10) 2_765 12_656 ?
C1 C1 C1 45.4(19) 11_566 12_656 ?
C1 C1 F2 116(2) 3_675 11_566 ?
C1 C1 F2 152.2(19) 2_765 11_566 ?
C1 C1 F2 65(2) 11_566 11_566 ?
C1 C1 F2 86(2) 12_656 11_566 ?
C1 C1 F1 151.8(16) 3_675 . ?
C1 C1 F1 135(2) 2_765 . ?
C1 C1 F1 87.2(19) 11_566 . ?
C1 C1 F1 79.4(19) 12_656 . ?
F2 C1 F1 37.8(11) 11_566 . ?
C1 C1 F2 150(2) 3_675 . ?
C1 C1 F2 96(2) 2_765 . ?
C1 C1 F2 97(3) 11_566 . ?
C1 C1 F2 62(2) 12_656 . ?
F2 C1 F2 76.4(9) 11_566 . ?
F1 C1 F2 40.6(10) . . ?
C1 C1 C1 52.3(11) 3_675 10_776 ?
C1 C1 C1 52.3(11) 2_765 10_776 ?
C1 C1 C1 37.7(11) 11_566 10_776 ?
C1 C1 C1 37.7(11) 12_656 10_776 ?
F2 C1 C1 102(3) 11_566 10_776 ?
F1 C1 C1 113(2) . 10_776 ?
F2 C1 C1 99(3) . 10_776 ?
C1 C1 F1 82.0(17) 3_675 11_566 ?
C1 C1 F1 136.8(15) 2_765 11_566 ?
C1 C1 F1 54.3(10) 11_566 11_566 ?
C1 C1 F1 95(2) 12_656 11_566 ?
F2 C1 F1 35.4(10) 11_566 11_566 ?
F1 C1 F1 73.2(7) . 11_566 ?
F2 C1 F1 110.9(16) . 11_566 ?
C1 C1 F1 89.1(16) 10_776 11_566 ?
C1 C1 F2 52.2(17) 3_675 3_675 ?
C1 C1 F2 109.8(17) 2_765 3_675 ?
C1 C1 F2 50.5(14) 11_566 3_675 ?
C1 C1 F2 96(2) 12_656 3_675 ?
F2 C1 F2 64.8(7) 11_566 3_675 ?
F1 C1 F2 102.6(14) . 3_675 ?
F2 C1 F2 137(3) . 3_675 ?
C1 C1 F2 72.8(14) 10_776 3_675 ?
F1 C1 F2 29.9(9) 11_566 3_675 ?
C1 C1 F1 122.8(17) 3_675 12_656 ?
C1 C1 F1 66.6(16) 2_765 12_656 ?
C1 C1 F1 94.6(19) 11_566 12_656 ?
C1 C1 F1 49.9(10) 12_656 12_656 ?
F2 C1 F1 101.5(16) 11_566 12_656 ?
F1 C1 F1 68.9(7) . 12_656 ?
F2 C1 F1 29.0(10) . 12_656 ?
C1 C1 F1 79.7(16) 10_776 12_656 ?
F1 C1 F1 132(2) 11_566 12_656 ?
F2 C1 F1 145(2) 3_675 12_656 ?
C1 C1 I1 77.0(3) 3_675 . ?
C1 C1 I1 77.0(3) 2_765 . ?
C1 C1 I1 143.7(11) 11_566 . ?
C1 C1 I1 143.7(11) 12_656 . ?
F2 C1 I1 130(2) 11_566 . ?
F1 C1 I1 125.8(15) . . ?
F2 C1 I1 117.5(19) . . ?
C1 C1 I1 120.0(15) 10_776 . ?
F1 C1 I1 116.0(14) 11_566 . ?
F2 C1 I1 102.2(17) 3_675 . ?
F1 C1 I1 110.2(12) 12_656 . ?
F2 F1 F2 135(5) 11_566 . ?
F2 F1 C1 70(2) 11_566 . ?
F2 F1 C1 71(3) . . ?
F2 F1 C1 81(3) 11_566 12_656 ?
F2 F1 C1 55(2) . 12_656 ?
C1 F1 C1 46.3(17) . 12_656 ?
F2 F1 C1 50(3) 11_566 11_566 ?
F2 F1 C1 86(2) . 11_566 ?
C1 F1 C1 42.9(16) . 11_566 ?
C1 F1 C1 31.4(8) 12_656 11_566 ?

loop_
_geom_bond_atom_site_label_1
_geom_bond_atom_site_label_2
_geom_bond_distance
_geom_bond_site_symmetry_2
_geom_bond_publ_flag
O1 C2 1.50(3) 2_765 ?
O1 C2 1.50(3) 3_675 ?
O1 C2 1.50(3) . ?
O1 C2 1.88(7) 12_655 ?
O1 C2 1.88(7) 11_565 ?
O1 C2 1.88(7) 10_775 ?
C2 C2 1.45(6) 12_655 ?
C2 C2 1.45(6) 11_565 ?
C2 O1 1.88(7) 10_775 ?
C2 H1 0.9778 . ?
C2 H2 0.9682 . ?
C2 H3 0.9734 . ?
C2 H4 0.9764 . ?
F2 F1 0.88(2) 12_656 ?
F2 F1 0.96(2) . ?
F2 C1 1.35(4) 12_656 ?
F2 C1 1.39(4) . ?
F2 F2 1.70(3) 11_566 ?
F2 F2 1.70(3) 12_656 ?
F2 C1 1.75(3) 2_765 ?
I1 C1 2.09(2) 3_675 ?
I1 C1 2.09(2) . ?
I1 C1 2.09(2) 2_765 ?
C1 C1 0.940(18) 3_675 ?
C1 C1 0.940(18) 2_765 ?
C1 C1 1.22(4) 11_566 ?
C1 C1 1.22(4) 12_656 ?
C1 F2 1.35(4) 11_566 ?
C1 F1 1.37(2) . ?
C1 C1 1.54(3) 10_776 ?
C1 F1 1.65(3) 11_566 ?
C1 F2 1.75(3) 3_675 ?
C1 F1 1.78(2) 12_656 ?
F1 F2 0.88(2) 11_566 ?
F1 C1 1.65(3) 12_656 ?
F1 C1 1.78(2) 11_566 ?
